data_2011958
loop_
_publ_author_name
'Zukerman-Schpector, J.'
'Caracelli, I.'
'Vega, Mauricio'
'Constantino, Mauricio Gomes'
'Beatriz, Adilson'
'da Silva, Gil Valdo'

_publ_section_title
;
 Two polycyclic compounds derived from a Diels--Alder reaction
;
_journal_issue 5
_journal_name_full 'Acta Crystallographica Section C'
_journal_page_first 646
_journal_page_last 648
_journal_paper_doi 10.1107/S0108270101003365
_journal_volume 57
_journal_year 2001
_chemical_formula_moiety 'C12 H16 O5'
_chemical_formula_sum 'C12 H16 O5'
_chemical_formula_weight 240.25
_chemical_name_systematic
;
9,10-dimethoxy-11-oxatricyclo[6.2.1.0^2,7^]undeca-4,9-diene-3,6-diol
;
_space_group_IT_number 19
_symmetry_cell_setting orthorhombic
_symmetry_space_group_name_Hall 'P 2ac 2ab'
_symmetry_space_group_name_H-M 'P 21 21 21'
_cell_angle_alpha 90
_cell_angle_beta 90
_cell_angle_gamma 90
_cell_formula_units_Z 4
_cell_length_a 8.0796(4)
_cell_length_b 10.1970(7)
_cell_length_c 13.7534(9)
_cell_measurement_reflns_used 25
_cell_measurement_temperature 293
_cell_measurement_theta_max 18.42
_cell_measurement_theta_min 9.98
_cell_volume 1133.11(12)
_computing_cell_refinement 'CAD-4 Software'
_computing_data_collection 'CAD-4 Software (Enraf-Nonius,1989)'
_computing_data_reduction 'XCAD-4 (Harms & Wocadlo, 1995)'
_computing_molecular_graphics 'ZORTEP (Zsolnai, 1995)'
_computing_publication_material 'PARST95 (Nardelli, 1995), PLATON (Spek, 1998) and WinGX (Farrugia, 1999)'
_computing_structure_refinement 'SHELXL97 (Sheldrick, 1997)'
_computing_structure_solution 'SHELXS86 (Sheldrick, 1985)'
_diffrn_measurement_device_type 'Enraf-Nonius CAD-4'
_diffrn_measurement_method \w/2\q
_diffrn_radiation_monochromator graphite
_diffrn_radiation_source 'fine-focus sealed tube'
_diffrn_radiation_type MoK\a
_diffrn_radiation_wavelength .71073
_diffrn_reflns_limit_h_max 0
_diffrn_reflns_limit_h_min -9
_diffrn_reflns_limit_k_max 0
_diffrn_reflns_limit_k_min -12
_diffrn_reflns_limit_l_max 16
_diffrn_reflns_limit_l_min 0
_diffrn_reflns_number 1235
_diffrn_reflns_theta_max 25.45
_diffrn_standards_decay_% 1.0
_diffrn_standards_interval_time 30
_diffrn_standards_number 3
_exptl_absorpt_coefficient_mu .110
_exptl_absorpt_correction_type none
_exptl_crystal_colour colourless
_exptl_crystal_density_diffrn 1.408
_exptl_crystal_density_meas ?
_exptl_crystal_description irregular
_exptl_crystal_F_000 512
_exptl_crystal_size_max .20
_exptl_crystal_size_mid .10
_exptl_crystal_size_min .05
_refine_diff_density_max .13
_refine_diff_density_min -.12
_refine_ls_extinction_method none
_refine_ls_goodness_of_fit_all 1.054
_refine_ls_goodness_of_fit_ref 1.054
_refine_ls_hydrogen_treatment constr
_refine_ls_matrix_type full
_refine_ls_number_parameters 156
_refine_ls_number_reflns 1235
_refine_ls_number_restraints 0
_refine_ls_restrained_S_all 1.054
_refine_ls_restrained_S_obs 1.054
_refine_ls_R_factor_all .034
_refine_ls_R_factor_gt .028
_refine_ls_shift/su_max <0.001
_refine_ls_structure_factor_coef Fsqd
_refine_ls_weighting_details 'w = 1/[\s^2^(Fo^2^)+(0.0386P)^2^+0.2105P] where P=(Fo^2^+2Fc^2^)/3'
_refine_ls_weighting_scheme calc
_refine_ls_wR_factor_all .073
_refine_ls_wR_factor_ref .071
_reflns_number_gt 1131
_reflns_number_total 1235
_reflns_threshold_expression F^2^>2\sF^2^
_cod_data_source_file da1175.cif
_cod_data_source_block I
_cod_depositor_comments
;
Automatic conversion scripts had previously changed 
'_atom_site_refinement_flags' tag values 'd' into 'D' as recommended by 
'cif_core.dic' version 2.4.1. However, manual inspection revealed that the 
underlying problem was actually related to a wrong tag names inside the 
atom site loop. The following changes were performed to resolve the problem: 

* '_atom_site_refinement_flags' tag was changed to '_atom_site_calc_flag'
* '_atom_site_calc_flag' tag was changed to '_atom_site_site_symmetry_order'
* '_atom_site_disorder_group' tag was changed to 
  '_atom_site_refinement_flags_posn'

Antanas Vaitkus,
2015-02-19

The following automatic conversions were performed:

'_exptl_crystal_density_meas' value 'not measured' was changed to '?'
- the value is perceived as not measured.

Automatic conversion script
Id: cif_fix_values 3008 2015-01-20 13:52:24Z robertas 
;
_cod_database_code 2011958
_cod_database_fobs_code 2011958

loop_
_symmetry_equiv_pos_as_xyz
'x, y, z'
'x+1/2, -y+1/2, -z'
'-x, y+1/2, -z+1/2'
'-x+1/2, -y, z+1/2'

loop_
_atom_site_label
_atom_site_fract_x
_atom_site_fract_y
_atom_site_fract_z
_atom_site_U_iso_or_equiv
_atom_site_adp_type
_atom_site_site_symmetry_order
_atom_site_calc_flag
_atom_site_refinement_flags_posn
_atom_site_occupancy
_atom_site_disorder_assembly
_atom_site_disorder_group
_atom_site_type_symbol
O1 .3506(2) .67628(13) .90520(10) .0405(4) Uani 1 d . 1 . . O
O2 .2964(2) .84561(16) .63248(10) .0475(4) Uani 1 d . 1 . . O
H2O .2920 .9069 .5802 .057 Uiso 1 d R 1 . . H
O3 .04948(19) .99741(16) .99053(11) .0466(4) Uani 1 d . 1 . . O
H3O -.0239 .9414 1.0217 .056 Uiso 1 d R 1 . . H
O4 .42929(19) .99291(15) .99572(10) .0437(4) Uani 1 d . 1 . . O
O5 .57015(19) .94012(14) .78760(11) .0417(4) Uani 1 d . 1 . . O
C1 .3791(3) .74063(19) .81226(14) .0353(5) Uani 1 d . 1 . . C
H1 .4377 .6869 .7642 .042 Uiso 1 calc R 1 . . H
C2 .1975(3) .77429(19) .78484(14) .0335(5) Uani 1 d . 1 . . C
H2 .1428 .6937 .7631 .040 Uiso 1 calc R 1 . . H
C3 .1784(3) .8779(2) .70497(13) .0364(5) Uani 1 d . 1 . . C
H3 .0678 .8687 .6766 .044 Uiso 1 calc R 1 . . H
C4 .1948(3) 1.0150(2) .74374(15) .0407(5) Uani 1 d . 1 . . C
H4 .2481 1.0783 .7064 .049 Uiso 1 calc R 1 . . H
C5 .1349(3) 1.0474(2) .82980(15) .0421(5) Uani 1 d . 1 . . C
H5 .1467 1.1332 .8517 .051 Uiso 1 calc R 1 . . H
C6 .0491(3) .9499(2) .89263(15) .0381(5) Uani 1 d . 1 . . C
H6 -.0662 .9440 .8710 .046 Uiso 1 calc R 1 . . H
C7 .1255(3) .8125(2) .88593(14) .0345(5) Uani 1 d . 1 . . C
H7 .0407 .7481 .9038 .041 Uiso 1 calc R 1 . . H
C8 .2795(3) .7905(2) .95180(13) .0357(5) Uani 1 d . 1 . . C
H8 .2535 .7782 1.0208 .043 Uiso 1 calc R 1 . . H
C9 .4108(3) .89169(19) .93237(14) .0334(4) Uani 1 d . 1 . . C
C10 .4725(2) .86280(19) .84497(13) .0322(4) Uani 1 d . 1 . . C
C11 .5495(4) 1.0897(3) .97103(18) .0638(8) Uani 1 d . 1 . . C
H11A .5468 1.1590 1.0182 .096 Uiso 1 calc R 1 . . H
H11B .5252 1.1247 .9078 .096 Uiso 1 calc R 1 . . H
H11C .6575 1.0505 .9704 .096 Uiso 1 calc R 1 . . H
C12 .6722(3) .8738(2) .71896(16) .0475(6) Uani 1 d . 1 . . C
H12A .6038 .8304 .6718 .071 Uiso 1 calc R 1 . . H
H12B .7392 .8101 .7521 .071 Uiso 1 calc R 1 . . H
H12C .7423 .9361 .6867 .071 Uiso 1 calc R 1 . . H

loop_
_atom_site_aniso_label
_atom_site_aniso_U_11
_atom_site_aniso_U_22
_atom_site_aniso_U_33
_atom_site_aniso_U_12
_atom_site_aniso_U_13
_atom_site_aniso_U_23
O1 .0568(9) .0323(7) .0325(7) .0042(7) -.0020(7) .0081(6)
O2 .0607(10) .0526(9) .0294(7) .0118(9) .0070(7) .0078(6)
O3 .0514(9) .0510(10) .0374(8) -.0111(8) .0095(7) -.0091(8)
O4 .0484(8) .0499(10) .0329(7) -.0113(8) .0031(7) -.0096(8)
O5 .0456(8) .0376(7) .0419(8) -.0002(7) .0139(7) -.0015(7)
C1 .0468(13) .0318(10) .0273(9) .0029(10) -.0006(9) .0035(8)
C2 .0392(11) .0323(9) .0290(9) -.0058(9) -.0013(9) .0000(8)
C3 .0358(10) .0464(12) .0270(9) .0045(10) -.0031(9) .0044(9)
C4 .0473(12) .0380(10) .0367(10) .0078(10) .0033(10) .0131(9)
C5 .0468(13) .0359(10) .0437(11) .0073(10) .0015(10) .0039(9)
C6 .0344(11) .0458(11) .0340(10) -.0002(10) .0028(9) -.0030(9)
C7 .0367(11) .0374(10) .0294(9) -.0098(9) .0017(9) .0029(8)
C8 .0453(12) .0374(10) .0245(8) .0003(10) .0014(8) .0058(8)
C9 .0349(10) .0369(10) .0283(9) .0015(9) -.0052(8) .0006(8)
C10 .0326(10) .0330(9) .0309(9) .0020(9) -.0012(8) .0028(9)
C11 .080(2) .0637(16) .0481(13) -.0316(16) .0129(14) -.0151(12)
C12 .0440(12) .0519(13) .0465(12) .0005(11) .0117(11) -.0062(11)

loop_
_atom_type_symbol
_atom_type_description
_atom_type_scat_dispersion_real
_atom_type_scat_dispersion_imag
_atom_type_scat_source
C C .0033 .0016 'International Tables Vol C Tables 4.2.6.8 and 6.1.1.4'
O O .0106 .0060 'International Tables Vol C Tables 4.2.6.8 and 6.1.1.4'
H H .0000 .0000 'International Tables Vol C Tables 4.2.6.8 and 6.1.1.4'

loop_
_geom_angle_atom_site_label_1
_geom_angle_atom_site_label_2
_geom_angle_atom_site_label_3
_geom_angle
_geom_angle_publ_flag
C8 O1 C1 95.09(13) yes
C9 O4 C11 116.61(16) yes
C10 O5 C12 116.29(16) yes
O1 C1 C10 100.82(14) yes
O1 C1 C2 99.41(15) yes
C10 C1 C2 111.03(16) no
C3 C2 C1 114.91(17) no
C3 C2 C7 115.49(16) no
C1 C2 C7 101.04(15) no
O2 C3 C4 113.99(19) no
O2 C3 C2 106.04(16) no
C4 C3 C2 112.25(16) no
C5 C4 C3 121.2(2) yes
C4 C5 C6 121.6(2) yes
O3 C6 C5 108.64(17) no
O3 C6 C7 111.40(17) no
C5 C6 C7 112.82(17) no
C6 C7 C8 114.74(16) no
C6 C7 C2 115.63(16) no
C8 C7 C2 100.66(16) no
O1 C8 C9 101.15(15) yes
O1 C8 C7 100.12(15) yes
C9 C8 C7 111.22(16) yes
C10 C9 O4 134.8(2) no
C10 C9 C8 105.80(17) no
O4 C9 C8 119.00(17) no
C9 C10 O5 127.49(19) no
C9 C10 C1 105.14(17) no
O5 C10 C1 125.95(16) no

loop_
_geom_bond_atom_site_label_1
_geom_bond_atom_site_label_2
_geom_bond_distance
_geom_bond_publ_flag
O1 C8 1.448(2) yes
O1 C1 1.455(2) yes
O2 C3 1.418(2) yes
O3 C6 1.431(2) yes
O4 C9 1.359(2) no
O4 C11 1.426(3) no
O5 C10 1.366(2) no
O5 C12 1.424(3) no
C1 C10 1.524(3) no
C1 C2 1.554(3) no
C2 C3 1.532(3) no
C2 C7 1.557(3) no
C3 C4 1.502(3) no
C4 C5 1.321(3) yes
C5 C6 1.488(3) no
C6 C7 1.534(3) no
C7 C8 1.556(3) no
C8 C9 1.504(3) no
C9 C10 1.334(3) yes

loop_
_geom_hbond_atom_site_label_D
_geom_hbond_atom_site_label_H
_geom_hbond_atom_site_label_A
_geom_hbond_site_symmetry_A
_geom_hbond_distance_DH
_geom_hbond_distance_HA
_geom_hbond_distance_DA
_geom_hbond_angle_DHA
_geom_hbond_publ_flag
C12 H12A O2 1_555 .96 2.55 3.273(3) 133 yes
O2 H2O O3 4_574 .95 2.03 2.815(2) 139 yes
O2 H2O O4 4_574 .95 2.36 3.094(2) 133 yes
O3 H3O O1 2_467 .93 1.87 2.788(2) 173 yes
C1 H1 O5 3_646 .98 2.62 3.383(2) 135 yes

loop_
_cod_related_entry_id
_cod_related_entry_database
_cod_related_entry_code
1 ChemSpider 9032877
